data_1565265
loop_
_publ_author_name
'Rajamanickam, Suresh'
'Saraswat, Mayank'
'Venkataramani, Sugumar'
'Patel, Bhisma K.'

_publ_section_title
;
 Intermolecular CDC amination of remote and proximal unactivated Csp3--H
 bonds through intrinsic substrate reactivity -- expanding towards a
 traceless directing group
;
_journal_name_full 'Chemical Science'
_journal_paper_doi 10.1039/D1SC04365J
_journal_year 2021
_chemical_formula_moiety 'C13 H15 N5 O4'
_chemical_formula_sum 'C13 H15 N5 O4'
_chemical_formula_weight 305.30
_chemical_name_common Organic
_space_group_crystal_system triclinic
_space_group_IT_number 2
_space_group_name_Hall '-P 1'
_space_group_name_H-M_alt 'P -1'
_atom_sites_solution_hydrogens geom
_audit_creation_method SHELXL-2018/3
_audit_update_record
;
2021-04-15 deposited with the CCDC.	2021-11-16 downloaded from the CCDC.
;
_cell_angle_alpha 116.598(13)
_cell_angle_beta 101.905(9)
_cell_angle_gamma 90.188(8)
_cell_formula_units_Z 2
_cell_length_a 7.8987(6)
_cell_length_b 10.2849(12)
_cell_length_c 10.7179(14)
_cell_measurement_reflns_used 5411
_cell_measurement_temperature 293(2)
_cell_measurement_theta_max 29.00
_cell_measurement_theta_min 3.02
_cell_volume 757.24(17)
_computing_cell_refinement 'SAINT V8.38A (Bruker AXS Inc., 2017)'
_computing_data_reduction 'SAINT V8.38A (Bruker AXS Inc., 2017)'
_computing_molecular_graphics 'shelXle (C.B. Huebschle, rev 924)'
_computing_structure_refinement 'SHELXL-2018/3 (Sheldrick, 2018)'
_computing_structure_solution 'SHELXT 2014/5 (Sheldrick, 2014)'
_diffrn_ambient_temperature 293(2)
_diffrn_detector_area_resol_mean 7.3910
_diffrn_measured_fraction_theta_full 0.996
_diffrn_measured_fraction_theta_max 0.848
_diffrn_measurement_device_type 'Bruker D8 Quest XRD'
_diffrn_measurement_method 'Omega and Phi Scans'
_diffrn_radiation_type MoK\a
_diffrn_radiation_wavelength 0.71073
_diffrn_reflns_av_R_equivalents 0.0254
_diffrn_reflns_av_unetI/netI 0.0574
_diffrn_reflns_Laue_measured_fraction_full 0.996
_diffrn_reflns_Laue_measured_fraction_max 0.848
_diffrn_reflns_limit_h_max 9
_diffrn_reflns_limit_h_min -9
_diffrn_reflns_limit_k_max 11
_diffrn_reflns_limit_k_min -13
_diffrn_reflns_limit_l_max 14
_diffrn_reflns_limit_l_min -13
_diffrn_reflns_number 5389
_diffrn_reflns_point_group_measured_fraction_full 0.996
_diffrn_reflns_point_group_measured_fraction_max 0.848
_diffrn_reflns_theta_full 25.242
_diffrn_reflns_theta_max 28.999
_diffrn_reflns_theta_min 3.019
_exptl_absorpt_coefficient_mu 0.102
_exptl_absorpt_correction_T_max 0.745
_exptl_absorpt_correction_T_min 0.630
_exptl_absorpt_correction_type multi-scan
_exptl_crystal_colour clear
_exptl_crystal_density_diffrn 1.339
_exptl_crystal_density_method 'not measured'
_exptl_crystal_description Block
_exptl_crystal_F_000 320
_exptl_crystal_size_max 0.350
_exptl_crystal_size_mid 0.290
_exptl_crystal_size_min 0.210
_refine_diff_density_max 0.715
_refine_diff_density_min -0.358
_refine_diff_density_rms 0.065
_refine_ls_extinction_method none
_refine_ls_goodness_of_fit_ref 1.024
_refine_ls_hydrogen_treatment constr
_refine_ls_matrix_type full
_refine_ls_number_parameters 201
_refine_ls_number_reflns 3417
_refine_ls_number_restraints 0
_refine_ls_restrained_S_all 1.024
_refine_ls_R_factor_all 0.1256
_refine_ls_R_factor_gt 0.0743
_refine_ls_shift/su_max 0.000
_refine_ls_shift/su_mean 0.000
_refine_ls_structure_factor_coef Fsqd
_refine_ls_weighting_details 'w=1/[\s^2^(Fo^2^)+(0.1278P)^2^+0.1805P] where P=(Fo^2^+2Fc^2^)/3'
_refine_ls_weighting_scheme calc
_refine_ls_wR_factor_gt 0.2033
_refine_ls_wR_factor_ref 0.2588
_reflns_Friedel_coverage 0.000
_reflns_number_gt 1910
_reflns_number_total 3417
_reflns_threshold_expression 'I > 2\s(I)'
_cod_data_source_file d1sc04365j2.cif
_cod_data_source_block RSHBuOACNO2
_cod_depositor_comments
;
The following automatic conversions were performed:

data item '_exptl_absorpt_correction_type' value 'Multi-scan' was
changed to 'multi-scan' in accordance with the
/home/data/users/saulius/crontab/automatic-downloads/rss-feeds/RSC/lib/dictionaries/cif_core.dic
dictionary named 'cif_core.dic' version 2.4.2 last updated on
2011-04-26.

Automatic conversion script
Id: cif_fix_values 7556 2019-12-06 15:28:31Z antanas 
;
_cod_database_code 1565265
_shelx_shelxl_version_number 2018/3
_shelx_space_group_comment
;
The symmetry employed for this shelxl refinement is uniquely defined
by the following loop, which should always be used as a source of
symmetry information in preference to the above space-group names.
They are only intended as comments.
;
_shelx_estimated_absorpt_t_min 0.980
_shelx_estimated_absorpt_t_max 0.985

loop_
_space_group_symop_operation_xyz
'x, y, z'
'-x, -y, -z'

loop_
_atom_site_label
_atom_site_type_symbol
_atom_site_fract_x
_atom_site_fract_y
_atom_site_fract_z
_atom_site_U_iso_or_equiv
_atom_site_adp_type
_atom_site_occupancy
_atom_site_site_symmetry_order
_atom_site_calc_flag
_atom_site_refinement_flags_posn
_atom_site_refinement_flags_adp
_atom_site_refinement_flags_occupancy
_atom_site_disorder_assembly
_atom_site_disorder_group
O1 O 0.2165(3) -0.2260(3) 0.1425(3) 0.0663(7) Uani 1 1 d . . . . .
O2 O 0.0316(3) -0.0690(3) 0.1639(4) 0.0853(9) Uani 1 1 d . . . . .
O3 O 1.1596(3) 0.7130(3) 0.4464(3) 0.0740(8) Uani 1 1 d . . . . .
O4 O 1.2283(4) 0.9372(4) 0.4820(4) 0.0960(10) Uani 1 1 d . . . . .
N1 N 0.6781(3) 0.4244(3) 0.1965(3) 0.0459(6) Uani 1 1 d . . . . .
N2 N 0.8356(3) 0.4690(3) 0.1939(3) 0.0445(6) Uani 1 1 d . . . . .
N3 N 0.9513(3) 0.3778(3) 0.1934(3) 0.0553(7) Uani 1 1 d . . . . .
N4 N 0.8691(3) 0.2663(3) 0.1945(3) 0.0562(7) Uani 1 1 d . . . . .
N5 N 0.1776(4) -0.1050(3) 0.1597(3) 0.0546(7) Uani 1 1 d . . . . .
C1 C 0.3146(4) 0.0013(3) 0.1732(3) 0.0429(7) Uani 1 1 d . . . . .
C2 C 0.4826(4) -0.0367(3) 0.1745(3) 0.0472(7) Uani 1 1 d . . . . .
H2 H 0.509264 -0.127051 0.168273 0.057 Uiso 1 1 calc R U . . .
C3 C 0.6092(4) 0.0623(3) 0.1850(3) 0.0459(7) Uani 1 1 d . . . . .
H3 H 0.722989 0.038843 0.186528 0.055 Uiso 1 1 calc R U . . .
C4 C 0.5687(4) 0.1971(3) 0.1935(3) 0.0396(6) Uani 1 1 d . . . . .
C5 C 0.3990(4) 0.2332(3) 0.1942(3) 0.0472(7) Uani 1 1 d . . . . .
H5 H 0.371863 0.324004 0.201810 0.057 Uiso 1 1 calc R U . . .
C6 C 0.2702(4) 0.1343(3) 0.1837(3) 0.0483(7) Uani 1 1 d . . . . .
H6 H 0.156481 0.157519 0.183704 0.058 Uiso 1 1 calc R U . . .
C7 C 0.7042(4) 0.2971(3) 0.1970(3) 0.0421(7) Uani 1 1 d . . . . .
C8 C 0.8766(4) 0.6057(3) 0.1879(3) 0.0461(7) Uani 1 1 d . . . . .
H8 H 0.995607 0.607398 0.174835 0.055 Uiso 1 1 calc R U . . .
C9 C 0.7561(5) 0.6075(4) 0.0601(4) 0.0647(9) Uani 1 1 d . . . . .
H9A H 0.762527 0.520915 -0.025195 0.097 Uiso 1 1 calc R U . . .
H9B H 0.790084 0.692346 0.051624 0.097 Uiso 1 1 calc R U . . .
H9C H 0.638972 0.610297 0.072397 0.097 Uiso 1 1 calc R U . . .
C10 C 0.8706(4) 0.7378(3) 0.3293(4) 0.0572(9) Uani 1 1 d . . . . .
H10A H 0.904283 0.825769 0.324211 0.069 Uiso 1 1 calc R U . . .
H10B H 0.751302 0.741233 0.339573 0.069 Uiso 1 1 calc R U . . .
C11 C 0.9842(5) 0.7400(4) 0.4610(4) 0.0675(10) Uani 1 1 d . . . . .
H11A H 0.986475 0.834588 0.542382 0.081 Uiso 1 1 calc R U . . .
H11B H 0.934744 0.666207 0.480059 0.081 Uiso 1 1 calc R U . . .
C12 C 1.2671(6) 0.8170(5) 0.4576(4) 0.0743(11) Uani 1 1 d . . . . .
C13 C 1.4408(5) 0.7619(6) 0.4360(5) 0.1021(17) Uani 1 1 d . . . . .
H13A H 1.462504 0.691456 0.471678 0.153 Uiso 1 1 calc R U . . .
H13B H 1.530948 0.842356 0.486995 0.153 Uiso 1 1 calc R U . . .
H13C H 1.439480 0.716697 0.335597 0.153 Uiso 1 1 calc R U . . .

loop_
_atom_site_aniso_label
_atom_site_aniso_U_11
_atom_site_aniso_U_22
_atom_site_aniso_U_33
_atom_site_aniso_U_23
_atom_site_aniso_U_13
_atom_site_aniso_U_12
O1 0.0756(17) 0.0421(13) 0.0869(17) 0.0328(12) 0.0231(14) -0.0029(12)
O2 0.0521(16) 0.0728(19) 0.143(3) 0.0536(18) 0.0383(17) 0.0016(14)
O3 0.0606(16) 0.0817(19) 0.0703(16) 0.0289(14) 0.0100(13) -0.0002(14)
O4 0.081(2) 0.073(2) 0.112(2) 0.0225(17) 0.0240(18) 0.0022(17)
N1 0.0343(13) 0.0436(14) 0.0662(16) 0.0294(12) 0.0149(11) 0.0025(10)
N2 0.0356(13) 0.0410(13) 0.0604(15) 0.0251(11) 0.0135(11) 0.0030(10)
N3 0.0381(14) 0.0496(16) 0.0871(19) 0.0380(14) 0.0167(13) 0.0093(12)
N4 0.0410(15) 0.0493(16) 0.089(2) 0.0406(15) 0.0170(14) 0.0069(12)
N5 0.0566(18) 0.0472(16) 0.0643(17) 0.0281(13) 0.0169(13) -0.0027(13)
C1 0.0423(16) 0.0389(16) 0.0502(16) 0.0224(13) 0.0118(13) -0.0034(13)
C2 0.0516(18) 0.0355(15) 0.0599(18) 0.0243(14) 0.0180(14) 0.0071(13)
C3 0.0395(16) 0.0451(17) 0.0569(17) 0.0257(14) 0.0133(13) 0.0064(13)
C4 0.0384(15) 0.0371(15) 0.0454(15) 0.0213(12) 0.0079(12) 0.0008(12)
C5 0.0438(16) 0.0431(16) 0.0632(18) 0.0313(14) 0.0136(14) 0.0069(13)
C6 0.0389(16) 0.0491(18) 0.0645(19) 0.0322(15) 0.0130(14) 0.0050(13)
C7 0.0371(15) 0.0413(16) 0.0513(16) 0.0248(13) 0.0083(12) 0.0041(12)
C8 0.0373(15) 0.0410(16) 0.0644(18) 0.0270(14) 0.0144(13) -0.0009(12)
C9 0.063(2) 0.057(2) 0.081(2) 0.0415(19) 0.0071(18) -0.0012(17)
C10 0.0456(18) 0.0439(18) 0.075(2) 0.0181(16) 0.0198(16) 0.0012(14)
C11 0.059(2) 0.070(2) 0.065(2) 0.0218(18) 0.0205(18) -0.0060(18)
C12 0.066(3) 0.078(3) 0.060(2) 0.017(2) 0.0091(18) 0.004(2)
C13 0.050(2) 0.153(5) 0.080(3) 0.033(3) 0.017(2) 0.009(3)

loop_
_atom_type_symbol
_atom_type_description
_atom_type_scat_dispersion_real
_atom_type_scat_dispersion_imag
_atom_type_scat_source
C C 0.0033 0.0016 'International Tables Vol C Tables 4.2.6.8 and 6.1.1.4'
H H 0.0000 0.0000 'International Tables Vol C Tables 4.2.6.8 and 6.1.1.4'
N N 0.0061 0.0033 'International Tables Vol C Tables 4.2.6.8 and 6.1.1.4'
O O 0.0106 0.0060 'International Tables Vol C Tables 4.2.6.8 and 6.1.1.4'

loop_
_geom_angle_atom_site_label_1
_geom_angle_atom_site_label_2
_geom_angle_atom_site_label_3
_geom_angle
_geom_angle_site_symmetry_1
_geom_angle_site_symmetry_3
_geom_angle_publ_flag
C12 O3 C11 119.9(3) . . ?
C7 N1 N2 101.6(2) . . ?
N3 N2 N1 113.7(2) . . ?
N3 N2 C8 122.5(2) . . ?
N1 N2 C8 123.8(2) . . ?
N2 N3 N4 106.2(2) . . ?
N3 N4 C7 106.2(2) . . ?
O2 N5 O1 123.4(3) . . ?
O2 N5 C1 118.5(3) . . ?
O1 N5 C1 118.1(3) . . ?
C6 C1 C2 122.5(3) . . ?
C6 C1 N5 118.6(3) . . ?
C2 C1 N5 118.8(3) . . ?
C3 C2 C1 118.5(3) . . ?
C3 C2 H2 120.8 . . ?
C1 C2 H2 120.8 . . ?
C2 C3 C4 120.6(3) . . ?
C2 C3 H3 119.7 . . ?
C4 C3 H3 119.7 . . ?
C3 C4 C5 119.6(3) . . ?
C3 C4 C7 119.4(3) . . ?
C5 C4 C7 121.0(3) . . ?
C6 C5 C4 120.3(3) . . ?
C6 C5 H5 119.8 . . ?
C4 C5 H5 119.8 . . ?
C1 C6 C5 118.4(3) . . ?
C1 C6 H6 120.8 . . ?
C5 C6 H6 120.8 . . ?
N1 C7 N4 112.2(2) . . ?
N1 C7 C4 124.6(2) . . ?
N4 C7 C4 123.2(3) . . ?
N2 C8 C9 109.8(2) . . ?
N2 C8 C10 110.3(2) . . ?
C9 C8 C10 113.0(3) . . ?
N2 C8 H8 107.9 . . ?
C9 C8 H8 107.9 . . ?
C10 C8 H8 107.9 . . ?
C8 C9 H9A 109.5 . . ?
C8 C9 H9B 109.5 . . ?
H9A C9 H9B 109.5 . . ?
C8 C9 H9C 109.5 . . ?
H9A C9 H9C 109.5 . . ?
H9B C9 H9C 109.5 . . ?
C11 C10 C8 115.5(3) . . ?
C11 C10 H10A 108.4 . . ?
C8 C10 H10A 108.4 . . ?
C11 C10 H10B 108.4 . . ?
C8 C10 H10B 108.4 . . ?
H10A C10 H10B 107.5 . . ?
O3 C11 C10 112.3(3) . . ?
O3 C11 H11A 109.1 . . ?
C10 C11 H11A 109.1 . . ?
O3 C11 H11B 109.1 . . ?
C10 C11 H11B 109.1 . . ?
H11A C11 H11B 107.9 . . ?
O4 C12 O3 123.2(4) . . ?
O4 C12 C13 126.7(5) . . ?
O3 C12 C13 110.0(4) . . ?
C12 C13 H13A 109.5 . . ?
C12 C13 H13B 109.5 . . ?
H13A C13 H13B 109.5 . . ?
C12 C13 H13C 109.5 . . ?
H13A C13 H13C 109.5 . . ?
H13B C13 H13C 109.5 . . ?

loop_
_geom_bond_atom_site_label_1
_geom_bond_atom_site_label_2
_geom_bond_distance
_geom_bond_site_symmetry_2
_geom_bond_publ_flag
O1 N5 1.224(3) . ?
O2 N5 1.216(4) . ?
O3 C12 1.309(5) . ?
O3 C11 1.440(4) . ?
O4 C12 1.199(5) . ?
N1 C7 1.329(4) . ?
N1 N2 1.334(3) . ?
N2 N3 1.311(3) . ?
N2 C8 1.474(4) . ?
N3 N4 1.322(4) . ?
N4 C7 1.344(4) . ?
N5 C1 1.474(4) . ?
C1 C6 1.374(4) . ?
C1 C2 1.383(4) . ?
C2 C3 1.376(4) . ?
C2 H2 0.9300 . ?
C3 C4 1.392(4) . ?
C3 H3 0.9300 . ?
C4 C5 1.393(4) . ?
C4 C7 1.465(4) . ?
C5 C6 1.387(4) . ?
C5 H5 0.9300 . ?
C6 H6 0.9300 . ?
C8 C9 1.505(4) . ?
C8 C10 1.527(4) . ?
C8 H8 0.9800 . ?
C9 H9A 0.9600 . ?
C9 H9B 0.9600 . ?
C9 H9C 0.9600 . ?
C10 C11 1.498(5) . ?
C10 H10A 0.9700 . ?
C10 H10B 0.9700 . ?
C11 H11A 0.9700 . ?
C11 H11B 0.9700 . ?
C12 C13 1.509(6) . ?
C13 H13A 0.9600 . ?
C13 H13B 0.9600 . ?
C13 H13C 0.9600 . ?

loop_
_geom_torsion_atom_site_label_1
_geom_torsion_atom_site_label_2
_geom_torsion_atom_site_label_3
_geom_torsion_atom_site_label_4
_geom_torsion
_geom_torsion_site_symmetry_1
_geom_torsion_site_symmetry_2
_geom_torsion_site_symmetry_3
_geom_torsion_site_symmetry_4
_geom_torsion_publ_flag
C7 N1 N2 N3 -0.3(3) . . . . ?
C7 N1 N2 C8 178.1(2) . . . . ?
N1 N2 N3 N4 0.6(3) . . . . ?
C8 N2 N3 N4 -177.8(2) . . . . ?
N2 N3 N4 C7 -0.6(3) . . . . ?
O2 N5 C1 C6 -2.9(4) . . . . ?
O1 N5 C1 C6 176.1(3) . . . . ?
O2 N5 C1 C2 177.4(3) . . . . ?
O1 N5 C1 C2 -3.7(4) . . . . ?
C6 C1 C2 C3 -0.7(5) . . . . ?
N5 C1 C2 C3 179.0(2) . . . . ?
C1 C2 C3 C4 -0.3(4) . . . . ?
C2 C3 C4 C5 1.3(4) . . . . ?
C2 C3 C4 C7 -176.8(3) . . . . ?
C3 C4 C5 C6 -1.3(4) . . . . ?
C7 C4 C5 C6 176.8(3) . . . . ?
C2 C1 C6 C5 0.7(5) . . . . ?
N5 C1 C6 C5 -179.0(3) . . . . ?
C4 C5 C6 C1 0.3(4) . . . . ?
N2 N1 C7 N4 -0.1(3) . . . . ?
N2 N1 C7 C4 -177.3(3) . . . . ?
N3 N4 C7 N1 0.5(3) . . . . ?
N3 N4 C7 C4 177.7(3) . . . . ?
C3 C4 C7 N1 175.8(3) . . . . ?
C5 C4 C7 N1 -2.2(4) . . . . ?
C3 C4 C7 N4 -1.0(4) . . . . ?
C5 C4 C7 N4 -179.1(3) . . . . ?
N3 N2 C8 C9 122.5(3) . . . . ?
N1 N2 C8 C9 -55.7(4) . . . . ?
N3 N2 C8 C10 -112.4(3) . . . . ?
N1 N2 C8 C10 69.4(3) . . . . ?
N2 C8 C10 C11 55.1(3) . . . . ?
C9 C8 C10 C11 178.4(3) . . . . ?
C12 O3 C11 C10 76.6(4) . . . . ?
C8 C10 C11 O3 49.4(4) . . . . ?
C11 O3 C12 O4 1.2(6) . . . . ?
C11 O3 C12 C13 -179.1(3) . . . . ?
